data_4331970
loop_
_publ_author_name
'Raptopoulou, Catherine P.'
'Boudalis, Athanassios K.'
'Sanakis, Yiannis'
'Psycharis, Vassilis'
'Clemente-Juan, Juan Modesto'
'Fardis, Michael'
'Diamantopoulos, George'
'Papavassiliou, George'

_publ_section_title
;
 Hexanuclear Iron(III) Salicylaldoximato Complexes Presenting the
 [Fe6(\m3-O)2(\m2-OR)2]12+Core: Syntheses, Crystal Structures, and
 Spectroscopic and Magnetic Characterization
;
_journal_issue 5
_journal_name_full 'Inorganic Chemistry'
_journal_page_first 2317
_journal_page_last 2326
_journal_paper_doi 10.1021/ic051945q
_journal_volume 45
_journal_year 2006
_chemical_formula_sum 'C100 H88 Fe6 N10 O28'
_chemical_formula_weight 2212.90
_chemical_name_systematic
;
 ?
;
_space_group_IT_number 2
_symmetry_cell_setting triclinic
_symmetry_space_group_name_Hall '-P 1'
_symmetry_space_group_name_H-M 'P -1'
_atom_sites_solution_hydrogens geom
_atom_sites_solution_primary direct
_atom_sites_solution_secondary difmap
_audit_creation_method SHELXL-97
_cell_angle_alpha 105.79(2)
_cell_angle_beta 96.72(2)
_cell_angle_gamma 116.69(2)
_cell_formula_units_Z 1
_cell_length_a 13.210(8)
_cell_length_b 13.87(1)
_cell_length_c 17.04(1)
_cell_measurement_reflns_used 25
_cell_measurement_temperature 298
_cell_measurement_theta_max 11.5
_cell_measurement_theta_min 5.5
_cell_volume 2578(3)
_computing_structure_refinement 'SHELXL-97 (Sheldrick, 1997)'
_computing_structure_solution 'SHELXS-86 (Sheldrick, 1986)'
_diffrn_ambient_temperature 298
_diffrn_measured_fraction_theta_full 0.774
_diffrn_measured_fraction_theta_max 0.774
_diffrn_measurement_device_type 'Crystal Logic Dual Goniometer'
_diffrn_measurement_method \q/2\q
_diffrn_radiation_monochromator graphite
_diffrn_radiation_source 'fine-focus sealed tube'
_diffrn_radiation_type MoK\a
_diffrn_radiation_wavelength 0.71073
_diffrn_reflns_av_R_equivalents 0.0348
_diffrn_reflns_av_sigmaI/netI 0.0662
_diffrn_reflns_limit_h_max 0
_diffrn_reflns_limit_h_min -14
_diffrn_reflns_limit_k_max 14
_diffrn_reflns_limit_k_min -11
_diffrn_reflns_limit_l_max 16
_diffrn_reflns_limit_l_min -16
_diffrn_reflns_number 5494
_diffrn_reflns_theta_full 22.48
_diffrn_reflns_theta_max 22.48
_diffrn_reflns_theta_min 1.77
_diffrn_standards_decay_% 2.9
_diffrn_standards_interval_count 97
_diffrn_standards_number 3
_exptl_absorpt_coefficient_mu 0.902
_exptl_absorpt_correction_type none
_exptl_crystal_colour red
_exptl_crystal_density_diffrn 1.425
_exptl_crystal_density_meas 1.41
_exptl_crystal_density_method 'floating method'
_exptl_crystal_description parallelipiped
_exptl_crystal_F_000 1138
_exptl_crystal_size_max 0.55
_exptl_crystal_size_mid 0.18
_exptl_crystal_size_min 0.08
_refine_diff_density_max 0.657
_refine_diff_density_min -0.643
_refine_diff_density_rms 0.105
_refine_ls_extinction_method none
_refine_ls_goodness_of_fit_ref 1.027
_refine_ls_hydrogen_treatment fixed
_refine_ls_matrix_type full
_refine_ls_number_parameters 613
_refine_ls_number_reflns 5212
_refine_ls_number_restraints 0
_refine_ls_restrained_S_all 1.027
_refine_ls_R_factor_all 0.0987
_refine_ls_R_factor_gt 0.0718
_refine_ls_shift/su_max 0.003
_refine_ls_shift/su_mean 0.000
_refine_ls_structure_factor_coef Fsqd
_refine_ls_weighting_details 'calc w=1/[\s^2^(Fo^2^)+(0.1236P)^2^+10.3392P] where P=(Fo^2^+2Fc^2^)/3'
_refine_ls_weighting_scheme calc
_refine_ls_wR_factor_gt 0.1876
_refine_ls_wR_factor_ref 0.2161
_reflns_number_gt 3922
_reflns_number_total 5212
_reflns_threshold_expression >2sigma(I)
_cod_data_source_file ic051945qsup1.cif
_cod_data_source_block complex1
_cod_original_cell_volume 2578.17(2)
_cod_original_sg_symbol_H-M P-1
_cod_database_code 4331970

loop_
_symmetry_equiv_pos_as_xyz
'x, y, z'
'-x, -y, -z'

loop_
_atom_site_label
_atom_site_type_symbol
_atom_site_fract_x
_atom_site_fract_y
_atom_site_fract_z
_atom_site_U_iso_or_equiv
_atom_site_adp_type
_atom_site_occupancy
_atom_site_symmetry_multiplicity
_atom_site_calc_flag
_atom_site_refinement_flags
Fe1 Fe 0.39638(10) 0.54884(11) 0.20671(8) 0.0420(4) Uani 1 1 d .
Fe2 Fe 0.55443(11) 0.82447(11) 0.22443(8) 0.0472(4) Uani 1 1 d .
Fe3 Fe 0.48437(10) 0.61188(10) 0.04699(7) 0.0377(4) Uani 1 1 d .
O1 O 0.5054(5) 0.4836(5) 0.0680(3) 0.0405(14) Uani 1 1 d .
O2 O 0.3324(5) 0.4266(5) 0.2484(4) 0.0508(16) Uani 1 1 d .
N1 N 0.4608(6) 0.4497(6) 0.1324(4) 0.0403(18) Uani 1 1 d .
O11 O 0.3284(6) 0.6344(6) 0.2759(4) 0.0624(18) Uani 1 1 d .
O12 O 0.4235(7) 0.8141(7) 0.2770(4) 0.0628(19) Uani 1 1 d .
O21 O 0.5445(6) 0.6258(6) 0.3065(4) 0.0549(17) Uani 1 1 d .
O22 O 0.6365(6) 0.8145(6) 0.3271(4) 0.0582(18) Uani 1 1 d .
O31 O 0.2487(5) 0.4717(6) 0.1109(4) 0.0586(18) Uani 1 1 d .
O32 O 0.3084(5) 0.5111(5) 0.0001(4) 0.0504(16) Uani 1 1 d .
O41 O 0.4800(6) 0.8596(6) 0.1354(4) 0.0600(18) Uani 1 1 d .
O42 O 0.4566(6) 0.7276(6) 0.0134(4) 0.0556(17) Uani 1 1 d .
O51 O 0.6991(6) 0.8649(6) 0.1860(4) 0.0629(19) Uani 1 1 d .
O52 O 0.6588(5) 0.7195(6) 0.0669(4) 0.0519(17) Uani 1 1 d .
O61 O 0.6384(7) 0.9992(6) 0.2904(5) 0.072(2) Uani 1 1 d .
O71 O 0.4811(5) 0.6655(5) 0.1606(3) 0.0395(14) Uani 1 1 d .
C1 C 0.4708(8) 0.3686(8) 0.1460(6) 0.046(2) Uani 1 1 d .
H1 H 0.5060 0.3364 0.1117 0.024(19) Uiso 1 1 calc R
C2 C 0.4324(8) 0.3208(8) 0.2107(6) 0.051(2) Uani 1 1 d .
C3 C 0.4620(10) 0.2440(10) 0.2247(7) 0.070(3) Uani 1 1 d .
H3 H 0.5089 0.2261 0.1939 0.086(18) Uiso 1 1 calc R
C4 C 0.4262(12) 0.1903(10) 0.2825(8) 0.083(4) Uani 1 1 d .
H4 H 0.4455 0.1358 0.2893 0.086(18) Uiso 1 1 calc R
C5 C 0.3597(10) 0.2230(10) 0.3297(7) 0.069(3) Uani 1 1 d .
H5 H 0.3356 0.1909 0.3701 0.086(18) Uiso 1 1 calc R
C6 C 0.3294(9) 0.3003(9) 0.3180(6) 0.061(3) Uani 1 1 d .
H6 H 0.2846 0.3195 0.3505 0.086(18) Uiso 1 1 calc R
C7 C 0.3637(8) 0.3528(8) 0.2583(6) 0.046(2) Uani 1 1 d .
C11 C 0.3450(9) 0.7349(11) 0.2913(6) 0.053(3) Uani 1 1 d .
C12 C 0.2580(9) 0.7634(10) 0.3290(6) 0.059(3) Uani 1 1 d .
C13 C 0.2622(11) 0.8654(12) 0.3372(8) 0.085(4) Uani 1 1 d .
H13 H 0.3220 0.9199 0.3227 0.103(19) Uiso 1 1 calc R
C14 C 0.1801(15) 0.8909(15) 0.3664(10) 0.119(6) Uani 1 1 d .
H14 H 0.1806 0.9590 0.3693 0.103(19) Uiso 1 1 calc R
C15 C 0.0954(13) 0.8066(17) 0.3913(9) 0.108(5) Uani 1 1 d .
H15 H 0.0400 0.8215 0.4126 0.103(19) Uiso 1 1 calc R
C16 C 0.0911(11) 0.7062(13) 0.3858(8) 0.089(4) Uani 1 1 d .
H16 H 0.0343 0.6533 0.4032 0.103(19) Uiso 1 1 calc R
C17 C 0.1726(10) 0.6831(11) 0.3538(7) 0.073(3) Uani 1 1 d .
H17 H 0.1702 0.6136 0.3489 0.103(19) Uiso 1 1 calc R
C21 C 0.6264(9) 0.7298(9) 0.3440(6) 0.049(2) Uani 1 1 d .
C22 C 0.7217(8) 0.7499(9) 0.4159(6) 0.051(3) Uani 1 1 d .
C23 C 0.7281(10) 0.6603(10) 0.4318(7) 0.062(3) Uani 1 1 d .
H23 H 0.6712 0.5839 0.3988 0.047(11) Uiso 1 1 calc R
C24 C 0.8170(11) 0.6829(12) 0.4953(8) 0.075(3) Uani 1 1 d .
H24 H 0.8215 0.6219 0.5049 0.047(11) Uiso 1 1 calc R
C25 C 0.8996(10) 0.7940(13) 0.5451(7) 0.074(3) Uani 1 1 d .
H25 H 0.9600 0.8082 0.5886 0.047(11) Uiso 1 1 calc R
C26 C 0.8953(10) 0.8847(11) 0.5324(7) 0.072(3) Uani 1 1 d .
H26 H 0.9505 0.9608 0.5673 0.047(11) Uiso 1 1 calc R
C27 C 0.8060(9) 0.8601(10) 0.4657(7) 0.063(3) Uani 1 1 d .
H27 H 0.8035 0.9213 0.4547 0.047(11) Uiso 1 1 calc R
C31 C 0.2301(8) 0.4710(8) 0.0367(7) 0.052(3) Uani 1 1 d .
C32 C 0.1038(9) 0.4137(10) -0.0113(7) 0.067(3) Uani 1 1 d .
C33 C 0.0159(11) 0.3438(18) 0.0119(11) 0.161(9) Uani 1 1 d .
H33 H 0.0336 0.3332 0.0622 0.15(3) Uiso 1 1 calc R
C34 C -0.0997(12) 0.286(2) -0.0341(13) 0.178(11) Uani 1 1 d .
H34 H -0.1572 0.2341 -0.0168 0.15(3) Uiso 1 1 calc R
C35 C -0.1293(12) 0.3036(18) -0.1005(12) 0.139(7) Uani 1 1 d .
H35 H -0.2073 0.2604 -0.1337 0.15(3) Uiso 1 1 calc R
C36 C -0.0448(16) 0.387(2) -0.1231(11) 0.197(12) Uani 1 1 d .
H36 H -0.0666 0.4060 -0.1681 0.15(3) Uiso 1 1 calc R
C37 C 0.0738(13) 0.4428(18) -0.0774(10) 0.144(7) Uani 1 1 d .
H37 H 0.1317 0.4990 -0.0918 0.15(3) Uiso 1 1 calc R
C41 C 0.4453(7) 0.8125(8) 0.0563(7) 0.046(2) Uani 1 1 d .
C42 C 0.3842(7) 0.8539(8) 0.0071(6) 0.044(2) Uani 1 1 d .
C43 C 0.3796(9) 0.9520(9) 0.0489(7) 0.059(3) Uani 1 1 d .
H43 H 0.4126 0.9906 0.1073 0.059(13) Uiso 1 1 calc R
C44 C 0.3251(10) 0.9912(10) 0.0022(11) 0.079(4) Uani 1 1 d .
H44 H 0.3197 1.0560 0.0293 0.059(13) Uiso 1 1 calc R
C45 C 0.2780(11) 0.9342(14) -0.0857(12) 0.093(5) Uani 1 1 d .
H45 H 0.2428 0.9618 -0.1172 0.059(13) Uiso 1 1 calc R
C46 C 0.2838(10) 0.8400(13) -0.1245(9) 0.080(4) Uani 1 1 d .
H46 H 0.2517 0.8022 -0.1830 0.059(13) Uiso 1 1 calc R
C47 C 0.3356(8) 0.7978(10) -0.0802(7) 0.059(3) Uani 1 1 d .
H47 H 0.3384 0.7319 -0.1084 0.059(13) Uiso 1 1 calc R
C51 C 0.7268(8) 0.8137(9) 0.1261(7) 0.052(3) Uani 1 1 d .
C52 C 0.8534(9) 0.8782(10) 0.1277(8) 0.073(3) Uani 1 1 d .
C53 C 0.9347(11) 0.9636(14) 0.2016(11) 0.123(6) Uani 1 1 d .
H53 H 0.9106 0.9840 0.2495 0.25(5) Uiso 1 1 calc R
C54 C 1.0549(15) 1.021(2) 0.2048(16) 0.179(10) Uani 1 1 d .
H54 H 1.1115 1.0713 0.2565 0.25(5) Uiso 1 1 calc R
C55 C 1.0867(19) 1.002(2) 0.1359(19) 0.191(12) Uani 1 1 d .
H55 H 1.1647 1.0472 0.1368 0.25(5) Uiso 1 1 calc R
C56 C 1.0091(17) 0.9200(19) 0.0643(17) 0.206(13) Uani 1 1 d .
H56 H 1.0351 0.9034 0.0167 0.25(5) Uiso 1 1 calc R
C57 C 0.8871(12) 0.8562(12) 0.0576(11) 0.114(5) Uani 1 1 d .
H57 H 0.8328 0.8009 0.0061 0.25(5) Uiso 1 1 calc R
N61 N 0.6250(12) 1.0321(9) 0.4285(7) 0.108(4) Uani 1 1 d .
H61A H 0.5855 0.9821 0.4535 0.113 Uiso 1 1 d .
H61B H 0.6200 1.1167 0.4817 0.261 Uiso 1 1 d .
C61 C 0.6588(12) 1.0650(12) 0.3620(11) 0.099(4) Uani 1 1 d .
C62 C 0.7268(17) 1.1959(13) 0.3812(10) 0.132(6) Uani 1 1 d .
H62A H 0.7483 1.2371 0.4413 0.21(5) Uiso 1 1 calc R
H62B H 0.6780 1.2169 0.3520 0.21(5) Uiso 1 1 calc R
H62C H 0.7968 1.2156 0.3624 0.21(5) Uiso 1 1 calc R
NS1 N 0.5039(10) 0.1858(10) 0.5135(7) 0.096(3) Uiso 1 1 d .
CS1 C 0.5468(10) 0.2807(11) 0.5216(8) 0.075(3) Uiso 1 1 d .
CS2 C 0.5956(13) 0.4026(13) 0.5348(9) 0.102(4) Uiso 1 1 d .
NS2 N 0.2159(15) 0.5303(16) 0.7418(11) 0.163(6) Uiso 1 1 d .
CS3 C 0.2179(14) 0.4568(15) 0.7624(11) 0.117(5) Uiso 1 1 d .
CS4 C 0.209(2) 0.3579(19) 0.7817(14) 0.168(8) Uiso 1 1 d .
NS3 N 0.040(3) 0.385(3) 0.363(2) 0.274(13) Uiso 1 1 d .
CS5 C 0.034(3) 0.340(3) 0.288(2) 0.216(12) Uiso 1 1 d .
CS6 C 0.045(2) 0.318(2) 0.210(2) 0.210(11) Uiso 1 1 d .

loop_
_atom_site_aniso_label
_atom_site_aniso_U_11
_atom_site_aniso_U_22
_atom_site_aniso_U_33
_atom_site_aniso_U_23
_atom_site_aniso_U_13
_atom_site_aniso_U_12
Fe1 0.0366(8) 0.0507(8) 0.0315(8) 0.0113(6) 0.0143(6) 0.0173(7)
Fe2 0.0500(9) 0.0476(8) 0.0332(8) 0.0075(7) 0.0105(6) 0.0203(7)
Fe3 0.0324(8) 0.0440(8) 0.0293(8) 0.0095(6) 0.0125(6) 0.0147(6)
O1 0.041(3) 0.051(4) 0.028(3) 0.013(3) 0.020(3) 0.020(3)
O2 0.045(4) 0.064(4) 0.045(4) 0.022(3) 0.024(3) 0.025(3)
N1 0.030(4) 0.049(5) 0.026(4) 0.008(4) 0.007(3) 0.011(4)
O11 0.070(5) 0.075(5) 0.056(5) 0.024(4) 0.035(4) 0.043(4)
O12 0.067(5) 0.075(5) 0.046(4) 0.012(4) 0.023(4) 0.039(4)
O21 0.055(4) 0.056(5) 0.035(4) 0.010(4) 0.006(3) 0.018(4)
O22 0.061(4) 0.048(4) 0.044(4) 0.006(3) 0.003(3) 0.019(4)
O31 0.031(4) 0.082(5) 0.043(5) 0.022(4) 0.008(3) 0.014(3)
O32 0.026(4) 0.066(4) 0.036(4) 0.010(3) 0.010(3) 0.011(3)
O41 0.074(5) 0.057(4) 0.038(5) 0.008(4) 0.010(4) 0.031(4)
O42 0.068(4) 0.061(4) 0.045(4) 0.017(3) 0.026(3) 0.037(4)
O51 0.047(4) 0.062(4) 0.052(4) 0.006(4) 0.015(4) 0.013(4)
O52 0.030(4) 0.046(4) 0.061(4) 0.011(4) 0.019(3) 0.008(3)
O61 0.102(6) 0.054(4) 0.039(4) -0.007(4) 0.015(4) 0.036(4)
O71 0.043(3) 0.043(3) 0.027(3) 0.006(3) 0.012(3) 0.020(3)
C1 0.057(6) 0.054(6) 0.036(6) 0.021(5) 0.019(5) 0.031(5)
C2 0.054(6) 0.065(6) 0.039(6) 0.026(5) 0.014(5) 0.029(5)
C3 0.090(9) 0.089(8) 0.071(8) 0.048(7) 0.038(7) 0.061(7)
C4 0.112(10) 0.086(9) 0.078(9) 0.055(8) 0.039(8) 0.055(8)
C5 0.069(8) 0.080(8) 0.058(7) 0.040(7) 0.018(6) 0.029(7)
C6 0.052(6) 0.071(7) 0.035(6) 0.017(6) 0.012(5) 0.012(6)
C7 0.037(5) 0.050(6) 0.035(6) 0.014(5) 0.006(4) 0.010(5)
C11 0.055(7) 0.081(8) 0.032(6) 0.019(6) 0.021(5) 0.040(7)
C12 0.066(7) 0.074(7) 0.035(6) 0.014(6) 0.015(5) 0.037(6)
C13 0.089(9) 0.092(9) 0.087(9) 0.028(8) 0.043(7) 0.055(8)
C14 0.141(14) 0.132(13) 0.131(13) 0.027(11) 0.070(12) 0.111(12)
C15 0.085(10) 0.179(17) 0.084(10) 0.036(11) 0.050(8) 0.085(12)
C16 0.073(9) 0.108(11) 0.085(10) 0.032(9) 0.030(7) 0.045(8)
C17 0.070(8) 0.097(9) 0.054(7) 0.012(7) 0.025(6) 0.051(7)
C21 0.049(6) 0.050(7) 0.030(6) -0.001(6) 0.012(5) 0.018(6)
C22 0.041(6) 0.065(7) 0.029(6) 0.005(6) 0.013(5) 0.018(6)
C23 0.068(7) 0.064(7) 0.056(7) 0.030(6) 0.015(6) 0.030(6)
C24 0.069(8) 0.099(10) 0.068(8) 0.049(8) 0.013(7) 0.044(8)
C25 0.044(7) 0.115(11) 0.054(7) 0.025(8) 0.007(6) 0.037(8)
C26 0.054(7) 0.075(8) 0.061(8) 0.008(6) 0.002(6) 0.025(6)
C27 0.058(7) 0.082(9) 0.055(7) 0.025(7) 0.011(6) 0.042(7)
C31 0.037(6) 0.056(6) 0.048(7) 0.014(6) 0.005(6) 0.016(5)
C32 0.049(7) 0.097(9) 0.041(7) 0.022(6) 0.004(6) 0.029(7)
C33 0.040(9) 0.26(2) 0.149(15) 0.150(17) 0.013(9) 0.013(11)
C34 0.036(10) 0.28(3) 0.145(16) 0.134(18) -0.014(9) -0.001(11)
C35 0.034(8) 0.21(2) 0.113(14) 0.042(14) 0.003(9) 0.031(11)
C36 0.074(13) 0.39(4) 0.088(12) 0.102(18) 0.014(10) 0.077(17)
C37 0.063(10) 0.24(2) 0.093(12) 0.064(14) 0.017(9) 0.045(12)
C41 0.034(5) 0.046(6) 0.056(8) 0.020(6) 0.026(5) 0.015(5)
C42 0.029(5) 0.052(6) 0.052(7) 0.025(5) 0.019(5) 0.016(5)
C43 0.053(6) 0.058(6) 0.072(8) 0.030(6) 0.021(6) 0.030(6)
C44 0.054(7) 0.066(8) 0.132(13) 0.044(9) 0.038(8) 0.035(6)
C45 0.061(8) 0.117(12) 0.134(15) 0.087(12) 0.024(9) 0.049(9)
C46 0.059(7) 0.118(11) 0.080(9) 0.057(9) 0.020(6) 0.046(8)
C47 0.045(6) 0.082(8) 0.060(8) 0.030(7) 0.016(5) 0.037(6)
C51 0.023(6) 0.057(7) 0.065(8) 0.030(7) 0.008(5) 0.007(6)
C52 0.044(7) 0.071(8) 0.081(9) 0.011(7) 0.021(7) 0.018(7)
C53 0.037(8) 0.131(13) 0.117(13) 0.030(11) 0.002(8) -0.012(8)
C54 0.059(12) 0.19(2) 0.153(19) 0.027(17) -0.001(12) -0.014(13)
C55 0.094(15) 0.15(2) 0.22(3) -0.004(19) 0.083(18) 0.011(14)
C56 0.090(14) 0.151(18) 0.23(3) -0.041(18) 0.079(16) -0.002(13)
C57 0.067(9) 0.100(11) 0.121(13) 0.001(9) 0.048(9) 0.016(8)
N61 0.149(11) 0.081(7) 0.075(8) 0.027(6) 0.039(8) 0.040(8)
C61 0.084(10) 0.071(9) 0.112(13) 0.021(10) 0.009(9) 0.027(8)
C62 0.181(17) 0.092(12) 0.106(12) 0.020(9) 0.049(12) 0.063(12)

loop_
_atom_type_symbol
_atom_type_description
_atom_type_scat_dispersion_real
_atom_type_scat_dispersion_imag
_atom_type_scat_source
C C 0.0033 0.0016 'International Tables Vol C Tables 4.2.6.8 and 6.1.1.4'
H H 0.0000 0.0000 'International Tables Vol C Tables 4.2.6.8 and 6.1.1.4'
N N 0.0061 0.0033 'International Tables Vol C Tables 4.2.6.8 and 6.1.1.4'
O O 0.0106 0.0060 'International Tables Vol C Tables 4.2.6.8 and 6.1.1.4'
Fe Fe 0.3463 0.8444 'International Tables Vol C Tables 4.2.6.8 and 6.1.1.4'

loop_
_geom_angle_atom_site_label_1
_geom_angle_atom_site_label_2
_geom_angle_atom_site_label_3
_geom_angle
_geom_angle_site_symmetry_3
O2 Fe1 O71 170.3(2) .
O2 Fe1 O31 92.0(3) .
O71 Fe1 O31 92.2(3) .
O2 Fe1 O11 92.1(3) .
O71 Fe1 O11 96.8(3) .
O31 Fe1 O11 88.1(3) .
O2 Fe1 O21 86.7(3) .
O71 Fe1 O21 89.2(3) .
O31 Fe1 O21 178.5(3) .
O11 Fe1 O21 91.1(3) .
O2 Fe1 N1 85.4(3) .
O71 Fe1 N1 85.8(3) .
O31 Fe1 N1 90.3(3) .
O11 Fe1 N1 177.0(3) .
O21 Fe1 N1 90.4(3) .
O71 Fe2 O51 94.6(3) .
O71 Fe2 O41 94.5(3) .
O51 Fe2 O41 92.9(3) .
O71 Fe2 O12 95.8(3) .
O51 Fe2 O12 169.6(3) .
O41 Fe2 O12 87.1(3) .
O71 Fe2 O22 94.4(3) .
O51 Fe2 O22 88.6(3) .
O41 Fe2 O22 170.8(3) .
O12 Fe2 O22 89.8(3) .
O71 Fe2 O61 177.6(3) .
O51 Fe2 O61 83.2(3) .
O41 Fe2 O61 84.5(3) .
O12 Fe2 O61 86.4(3) .
O22 Fe2 O61 86.6(3) .
O71 Fe3 O42 96.0(2) .
O71 Fe3 O32 94.8(2) .
O42 Fe3 O32 83.5(3) .
O71 Fe3 O52 96.7(3) .
O42 Fe3 O52 87.3(3) .
O32 Fe3 O52 165.9(3) .
O71 Fe3 O1 89.5(2) .
O42 Fe3 O1 174.0(2) .
O32 Fe3 O1 93.6(3) .
O52 Fe3 O1 94.6(2) .
O71 Fe3 O1 163.1(2) 2_665
O42 Fe3 O1 100.9(2) 2_665
O32 Fe3 O1 86.6(2) 2_665
O52 Fe3 O1 84.7(2) 2_665
O1 Fe3 O1 73.7(3) 2_665
N1 O1 Fe3 115.5(4) .
N1 O1 Fe3 131.2(5) 2_665
Fe3 O1 Fe3 106.3(3) 2_665
C7 O2 Fe1 133.0(5) .
C1 N1 O1 116.9(7) .
C1 N1 Fe1 125.5(6) .
O1 N1 Fe1 117.4(5) .
C11 O11 Fe1 131.6(6) .
C11 O12 Fe2 132.8(7) .
C21 O21 Fe1 132.2(7) .
C21 O22 Fe2 131.2(6) .
C31 O31 Fe1 132.9(6) .
C31 O32 Fe3 130.4(6) .
C41 O41 Fe2 131.8(6) .
C41 O42 Fe3 131.6(6) .
C51 O51 Fe2 134.9(6) .
C51 O52 Fe3 128.5(6) .
C61 O61 Fe2 138.1(9) .
Fe2 O71 Fe3 121.1(3) .
Fe2 O71 Fe1 122.0(3) .
Fe3 O71 Fe1 116.9(3) .
N1 C1 C2 126.2(9) .
C3 C2 C7 119.6(9) .
C3 C2 C1 119.3(9) .
C7 C2 C1 121.1(9) .
C2 C3 C4 123.8(11) .
C3 C4 C5 116.3(11) .
C6 C5 C4 121.6(10) .
C5 C6 C7 122.1(10) .
O2 C7 C6 120.4(9) .
O2 C7 C2 122.9(8) .
C6 C7 C2 116.6(9) .
O12 C11 O11 126.8(9) .
O12 C11 C12 115.3(10) .
O11 C11 C12 117.8(10) .
C13 C12 C17 119.9(10) .
C13 C12 C11 120.6(11) .
C17 C12 C11 119.4(10) .
C12 C13 C14 122.0(14) .
C13 C14 C15 115.9(14) .
C16 C15 C14 123.2(12) .
C15 C16 C17 118.9(13) .
C16 C17 C12 120.1(12) .
O22 C21 O21 126.6(9) .
O22 C21 C22 118.1(9) .
O21 C21 C22 115.3(10) .
C27 C22 C23 118.1(10) .
C27 C22 C21 119.3(10) .
C23 C22 C21 122.6(9) .
C24 C23 C22 120.3(11) .
C23 C24 C25 120.5(11) .
C26 C25 C24 121.0(11) .
C25 C26 C27 117.7(11) .
C22 C27 C26 122.3(11) .
O31 C31 O32 125.5(8) .
O31 C31 C32 115.6(9) .
O32 C31 C32 118.8(10) .
C33 C32 C37 116.7(12) .
C33 C32 C31 123.3(11) .
C37 C32 C31 119.7(12) .
C32 C33 C34 123.5(15) .
C35 C34 C33 120.6(16) .
C34 C35 C36 119.6(15) .
C35 C36 C37 119.2(18) .
C32 C37 C36 119.3(17) .
O41 C41 O42 124.4(9) .
O41 C41 C42 118.9(8) .
O42 C41 C42 116.7(9) .
C43 C42 C47 120.0(9) .
C43 C42 C41 119.2(9) .
C47 C42 C41 120.8(9) .
C44 C43 C42 118.6(11) .
C43 C44 C45 120.3(11) .
C46 C45 C44 119.9(12) .
C45 C46 C47 121.4(13) .
C46 C47 C42 119.7(11) .
O52 C51 O51 126.4(8) .
O52 C51 C52 119.0(10) .
O51 C51 C52 114.6(10) .
C57 C52 C53 119.8(12) .
C57 C52 C51 120.7(12) .
C53 C52 C51 119.5(12) .
C52 C53 C54 119.8(17) .
C55 C54 C53 120(2) .
C54 C55 C56 120(2) .
C55 C56 C57 122(2) .
C52 C57 C56 117.5(16) .
O61 C61 N61 125.6(12) .
O61 C61 C62 118.3(15) .
N61 C61 C62 116.1(14) .
NS1 CS1 CS2 176.1(14) .
NS2 CS3 CS4 174(2) .
NS3 CS5 CS6 166(4) .

loop_
_geom_bond_atom_site_label_1
_geom_bond_atom_site_label_2
_geom_bond_distance
_geom_bond_site_symmetry_2
Fe1 O2 1.897(6) .
Fe1 O71 1.938(6) .
Fe1 O31 2.011(6) .
Fe1 O11 2.012(7) .
Fe1 O21 2.054(7) .
Fe1 N1 2.140(7) .
Fe2 O71 1.874(6) .
Fe2 O51 1.982(7) .
Fe2 O41 1.997(7) .
Fe2 O12 2.006(7) .
Fe2 O22 2.019(7) .
Fe2 O61 2.044(7) .
Fe3 O71 1.889(5) .
Fe3 O42 2.005(6) .
Fe3 O32 2.009(6) .
Fe3 O52 2.026(6) .
Fe3 O1 2.034(6) .
Fe3 O1 2.104(5) 2_665
O1 N1 1.397(9) .
O1 Fe3 2.104(5) 2_665
O2 C7 1.307(11) .
N1 C1 1.267(11) .
O11 C11 1.254(12) .
O12 C11 1.233(12) .
O21 C21 1.263(11) .
O22 C21 1.239(11) .
O31 C31 1.256(11) .
O32 C31 1.261(11) .
O41 C41 1.249(11) .
O42 C41 1.288(11) .
O51 C51 1.266(12) .
O52 C51 1.245(12) .
O61 C61 1.221(17) .
C1 C2 1.461(13) .
C2 C3 1.355(13) .
C2 C7 1.420(13) .
C3 C4 1.394(15) .
C4 C5 1.395(16) .
C5 C6 1.354(14) .
C6 C7 1.410(13) .
C11 C12 1.528(14) .
C12 C13 1.358(15) .
C12 C17 1.390(15) .
C13 C14 1.387(16) .
C14 C15 1.42(2) .
C15 C16 1.344(19) .
C16 C17 1.382(16) .
C21 C22 1.516(14) .
C22 C27 1.357(14) .
C22 C23 1.379(13) .
C23 C24 1.355(14) .
C24 C25 1.359(16) .
C25 C26 1.358(16) .
C26 C27 1.383(15) .
C31 C32 1.490(14) .
C32 C33 1.322(17) .
C32 C37 1.369(19) .
C33 C34 1.366(19) .
C34 C35 1.27(2) .
C35 C36 1.38(3) .
C36 C37 1.40(2) .
C41 C42 1.484(13) .
C42 C43 1.385(13) .
C42 C47 1.390(13) .
C43 C44 1.379(15) .
C44 C45 1.397(19) .
C45 C46 1.335(18) .
C46 C47 1.362(15) .
C51 C52 1.494(14) .
C52 C57 1.329(17) .
C52 C53 1.367(18) .
C53 C54 1.41(2) .
C54 C55 1.29(3) .
C55 C56 1.32(3) .
C56 C57 1.42(2) .
N61 C61 1.381(18) .
C61 C62 1.534(19) .
NS1 CS1 1.134(13) .
CS1 CS2 1.451(17) .
NS2 CS3 1.175(19) .
CS3 CS4 1.45(2) .
NS3 CS5 1.23(4) .
CS5 CS6 1.33(4) .
